data_4074166
loop_
_publ_author_name
'Zhang, Lirong'
'Chan, Kin Shing'

_publ_section_title
;
 Facile Synthesis of Rhodium(III) Porphyrin Silyls by
 Silicon&#x2212;Hydrogen Bond Activation with Rhodium(III) Porphyrin
 Halides and Methyls
;
_journal_issue 20
_journal_name_full Organometallics
_journal_page_first 4822
_journal_paper_doi 10.1021/om0604472
_journal_volume 25
_journal_year 2006
_chemical_formula_sum 'C69 H65 N4 Rh Si'
_chemical_formula_weight 1081.25
_chemical_name_systematic
; 
 ? 
;
_space_group_IT_number 33
_symmetry_cell_setting orthorhombic
_symmetry_space_group_name_Hall 'P 2c -2n'
_symmetry_space_group_name_H-M 'P n a 21'
_atom_sites_solution_hydrogens geom
_atom_sites_solution_primary direct
_atom_sites_solution_secondary difmap
_audit_creation_method SHELXL-97
_cell_angle_alpha 90.00
_cell_angle_beta 90.00
_cell_angle_gamma 90.00
_cell_formula_units_Z 4
_cell_length_a 21.854(4)
_cell_length_b 17.372(4)
_cell_length_c 14.901(3)
_cell_measurement_temperature 293(2)
_cell_volume 5657(2)
_computing_cell_refinement 'BIOTEX RIGAKU'
_computing_data_collection 'RAXIS-IIC RIGAKU'
_computing_data_reduction 'BIOTEX RIGAKU'
_computing_molecular_graphics 'SIEMENS SHELXTL'
_computing_publication_material 'SIEMENS SHELXTL'
_computing_structure_refinement 'SHELXL-97 (Sheldrick, 1997)'
_computing_structure_solution 'SHELXS-97 (Sheldrick, 1990)'
_diffrn_ambient_temperature 293(2)
_diffrn_measured_fraction_theta_full 0.888
_diffrn_measured_fraction_theta_max 0.888
_diffrn_measurement_device_type 'RAXIS-IIC RIGAKU'
_diffrn_measurement_method IP
_diffrn_radiation_monochromator graphite
_diffrn_radiation_source 'fine-focus sealed tube'
_diffrn_radiation_type MoK\a
_diffrn_radiation_wavelength 0.71073
_diffrn_reflns_av_R_equivalents 0.0381
_diffrn_reflns_av_sigmaI/netI 0.0699
_diffrn_reflns_limit_h_max 24
_diffrn_reflns_limit_h_min -23
_diffrn_reflns_limit_k_max 0
_diffrn_reflns_limit_k_min -21
_diffrn_reflns_limit_l_max 17
_diffrn_reflns_limit_l_min -17
_diffrn_reflns_number 15052
_diffrn_reflns_theta_full 25.58
_diffrn_reflns_theta_max 25.58
_diffrn_reflns_theta_min 1.50
_exptl_absorpt_coefficient_mu 0.369
_exptl_absorpt_correction_T_max 0.9641
_exptl_absorpt_correction_T_min 0.8975
_exptl_absorpt_correction_type ABSCOR
_exptl_crystal_colour RED
_exptl_crystal_density_diffrn 1.270
_exptl_crystal_density_method 'not measured'
_exptl_crystal_description BLOCK
_exptl_crystal_F_000 2264
_exptl_crystal_size_max 0.30
_exptl_crystal_size_mid 0.20
_exptl_crystal_size_min 0.10
_refine_diff_density_max 0.756
_refine_diff_density_min -0.563
_refine_diff_density_rms 0.058
_refine_ls_abs_structure_details 'Flack H D (1983), Acta Cryst. A39, 876-881'
_refine_ls_abs_structure_Flack 0.56(4)
_refine_ls_extinction_method none
_refine_ls_goodness_of_fit_ref 1.105
_refine_ls_hydrogen_treatment mixed
_refine_ls_matrix_type full
_refine_ls_number_parameters 677
_refine_ls_number_reflns 8771
_refine_ls_number_restraints 1
_refine_ls_restrained_S_all 1.105
_refine_ls_R_factor_all 0.0860
_refine_ls_R_factor_gt 0.0664
_refine_ls_shift/su_max 0.010
_refine_ls_shift/su_mean 0.000
_refine_ls_structure_factor_coef Fsqd
_refine_ls_weighting_details 'calc w=1/[\s^2^(Fo^2^)+(0.0791P)^2^+0.0000P] where P=(Fo^2^+2Fc^2^)/3'
_refine_ls_weighting_scheme calc
_refine_ls_wR_factor_gt 0.1418
_refine_ls_wR_factor_ref 0.1512
_reflns_number_gt 7462
_reflns_number_total 8771
_reflns_threshold_expression >2sigma(I)
_cod_data_source_file om0604472si20060522_025022.cif
_cod_data_source_block 228-2
_cod_depositor_comments
;
The following automatic conversions were performed:

'_symmetry_cell_setting' value 'ORTHORHOMBIC' changed to
'orthorhombic' according to
/home/saulius/struct/CIF-dictionaries/cif_core.dic dictionary named
'cif_core.dic' version 2.4.1 from 2010-06-29.

Automatic conversion script
Id: cif_fix_values 1715 2011-07-08 13:25:40Z adriana 
;
_cod_original_sg_symbol_H-M Pna2(1)
_cod_database_code 4074166

loop_
_symmetry_equiv_pos_as_xyz
'x, y, z'
'-x, -y, z+1/2'
'x+1/2, -y+1/2, z'
'-x+1/2, y+1/2, z+1/2'

loop_
_atom_site_label
_atom_site_type_symbol
_atom_site_fract_x
_atom_site_fract_y
_atom_site_fract_z
_atom_site_U_iso_or_equiv
_atom_site_adp_type
_atom_site_occupancy
_atom_site_symmetry_multiplicity
_atom_site_calc_flag
_atom_site_refinement_flags
Rh1 Rh 0.67855(2) 0.68729(2) 0.24647(5) 0.04978(14) Uani 1 1 d .
Si2 Si 0.71452(14) 0.74671(16) 0.37627(18) 0.0827(8) Uani 1 1 d .
N1 N 0.7588(3) 0.6467(3) 0.1985(4) 0.0586(15) Uani 1 1 d .
N2 N 0.6651(2) 0.5881(3) 0.3132(4) 0.0500(13) Uani 1 1 d .
N3 N 0.5936(3) 0.7209(3) 0.2784(3) 0.0496(14) Uani 1 1 d .
N4 N 0.6881(3) 0.7811(3) 0.1680(4) 0.0522(14) Uani 1 1 d .
C1 C 0.7955(4) 0.6795(4) 0.1334(5) 0.0589(19) Uani 1 1 d .
C2 C 0.8458(4) 0.6291(5) 0.1132(7) 0.088(3) Uani 1 1 d .
H2A H 0.8779 0.6389 0.0740 0.105 Uiso 1 1 calc R
C3 C 0.8373(4) 0.5662(5) 0.1612(7) 0.090(3) Uani 1 1 d .
H3A H 0.8626 0.5232 0.1606 0.108 Uiso 1 1 calc R
C4 C 0.7828(4) 0.5741(5) 0.2144(6) 0.071(3) Uani 1 1 d .
C5 C 0.7580(4) 0.5188(4) 0.2705(5) 0.068(3) Uani 1 1 d .
C6 C 0.7047(3) 0.5264(4) 0.3184(5) 0.0552(18) Uani 1 1 d .
C7 C 0.6778(4) 0.4679(5) 0.3748(5) 0.066(2) Uani 1 1 d .
H7A H 0.6952 0.4206 0.3891 0.079 Uiso 1 1 calc R
C8 C 0.6242(4) 0.4934(4) 0.4023(5) 0.0591(19) Uani 1 1 d .
H8A H 0.5976 0.4677 0.4407 0.071 Uiso 1 1 calc R
C9 C 0.6142(3) 0.5672(4) 0.3630(5) 0.0549(17) Uani 1 1 d .
C10 C 0.5595(3) 0.6085(4) 0.3684(5) 0.0559(18) Uani 1 1 d .
C11 C 0.5495(3) 0.6787(4) 0.3269(5) 0.0563(18) Uani 1 1 d .
C12 C 0.4931(4) 0.7221(5) 0.3326(5) 0.065(2) Uani 1 1 d .
H12 H 0.4574 0.7074 0.3621 0.078 Uiso 1 1 calc R
C13 C 0.5025(4) 0.7882(5) 0.2866(6) 0.084(3) Uani 1 1 d .
H13A H 0.4741 0.8275 0.2790 0.101 Uiso 1 1 calc R
C14 C 0.5635(3) 0.7875(4) 0.2515(8) 0.0588(16) Uani 1 1 d .
C15 C 0.5903(4) 0.8451(4) 0.2012(5) 0.0594(19) Uani 1 1 d .
C16 C 0.6470(4) 0.8426(4) 0.1619(5) 0.0620(19) Uani 1 1 d .
C17 C 0.6721(4) 0.8994(5) 0.1027(6) 0.071(2) Uani 1 1 d .
H17A H 0.6555 0.9474 0.0898 0.085 Uiso 1 1 calc R
C18 C 0.7239(4) 0.8701(5) 0.0694(6) 0.067(2) Uani 1 1 d .
H18A H 0.7485 0.8931 0.0261 0.081 Uiso 1 1 calc R
C19 C 0.7352(3) 0.7978(4) 0.1116(6) 0.057(2) Uani 1 1 d .
C20 C 0.7844(4) 0.7492(5) 0.0897(5) 0.0607(19) Uani 1 1 d .
C21 C 0.8234(4) 0.7661(4) 0.0111(5) 0.0628(19) Uani 1 1 d .
C22 C 0.8043(4) 0.7400(5) -0.0712(6) 0.073(2) Uani 1 1 d .
C23 C 0.8414(6) 0.7458(6) -0.1451(7) 0.099(3) Uani 1 1 d .
H23A H 0.8272 0.7269 -0.1996 0.119 Uiso 1 1 calc R
C24 C 0.8985(5) 0.7781(6) -0.1420(7) 0.086(3) Uani 1 1 d .
C25 C 0.9177(4) 0.8056(5) -0.0604(8) 0.087(3) Uani 1 1 d .
H25A H 0.9563 0.8279 -0.0565 0.105 Uiso 1 1 calc R
C26 C 0.8817(4) 0.8015(4) 0.0172(6) 0.070(2) Uani 1 1 d .
C27 C 0.7420(5) 0.7023(6) -0.0816(7) 0.092(3) Uani 1 1 d .
H27A H 0.7214 0.7021 -0.0247 0.138 Uiso 1 1 calc R
H27B H 0.7472 0.6503 -0.1021 0.138 Uiso 1 1 calc R
H27C H 0.7182 0.7306 -0.1245 0.138 Uiso 1 1 calc R
C28 C 0.9386(6) 0.7816(8) -0.2256(9) 0.146(6) Uani 1 1 d .
H28A H 0.9768 0.8059 -0.2111 0.219 Uiso 1 1 calc R
H28B H 0.9181 0.8108 -0.2714 0.219 Uiso 1 1 calc R
H28C H 0.9461 0.7303 -0.2470 0.219 Uiso 1 1 calc R
C29 C 0.9041(5) 0.8330(7) 0.1042(8) 0.101(3) Uani 1 1 d .
H29A H 0.8734 0.8255 0.1495 0.152 Uiso 1 1 calc R
H29B H 0.9123 0.8870 0.0977 0.152 Uiso 1 1 calc R
H29C H 0.9409 0.8067 0.1214 0.152 Uiso 1 1 calc R
C31 C 0.5510(3) 0.9134(4) 0.1738(5) 0.0570(18) Uani 1 1 d .
C32 C 0.5197(4) 0.9124(5) 0.0935(5) 0.064(2) Uani 1 1 d .
C33 C 0.4886(4) 0.9775(6) 0.0669(7) 0.080(3) Uani 1 1 d .
H33A H 0.4687 0.9769 0.0117 0.097 Uiso 1 1 calc R
C34 C 0.4856(4) 1.0423(6) 0.1168(7) 0.082(3) Uani 1 1 d .
C35 C 0.5136(4) 1.0427(5) 0.1969(7) 0.083(3) Uani 1 1 d .
H35A H 0.5103 1.0861 0.2332 0.100 Uiso 1 1 calc R
C36 C 0.5485(4) 0.9781(5) 0.2285(6) 0.074(3) Uani 1 1 d .
C37 C 0.5205(5) 0.8419(6) 0.0364(7) 0.090(3) Uani 1 1 d .
H37A H 0.5443 0.8026 0.0654 0.134 Uiso 1 1 calc R
H37B H 0.5384 0.8539 -0.0208 0.134 Uiso 1 1 calc R
H37C H 0.4794 0.8238 0.0279 0.134 Uiso 1 1 calc R
C38 C 0.4506(6) 1.1139(7) 0.0869(9) 0.135(5) Uani 1 1 d .
H38A H 0.4339 1.1055 0.0281 0.202 Uiso 1 1 calc R
H38B H 0.4779 1.1572 0.0853 0.202 Uiso 1 1 calc R
H38C H 0.4180 1.1241 0.1284 0.202 Uiso 1 1 calc R
C39 C 0.5802(7) 0.9816(7) 0.3152(7) 0.134(5) Uani 1 1 d .
H39A H 0.6015 0.9341 0.3254 0.200 Uiso 1 1 calc R
H39B H 0.5508 0.9896 0.3622 0.200 Uiso 1 1 calc R
H39C H 0.6089 1.0234 0.3147 0.200 Uiso 1 1 calc R
C41 C 0.5079(3) 0.5681(4) 0.4157(4) 0.0546(17) Uani 1 1 d .
C42 C 0.4767(4) 0.5104(5) 0.3703(6) 0.072(2) Uani 1 1 d .
C43 C 0.4349(5) 0.4632(6) 0.4189(7) 0.092(3) Uani 1 1 d .
H43A H 0.4162 0.4223 0.3896 0.111 Uiso 1 1 calc R
C44 C 0.4215(4) 0.4760(5) 0.5071(7) 0.080(3) Uani 1 1 d .
C45 C 0.4498(4) 0.5362(6) 0.5461(6) 0.082(3) Uani 1 1 d .
H45A H 0.4396 0.5479 0.6051 0.098 Uiso 1 1 calc R
C46 C 0.4936(4) 0.5825(5) 0.5037(5) 0.066(2) Uani 1 1 d .
C47 C 0.4886(5) 0.4952(7) 0.2714(6) 0.115(4) Uani 1 1 d .
H47A H 0.5174 0.5322 0.2489 0.173 Uiso 1 1 calc R
H47B H 0.4510 0.4994 0.2386 0.173 Uiso 1 1 calc R
H47C H 0.5050 0.4443 0.2641 0.173 Uiso 1 1 calc R
C48 C 0.3791(6) 0.4240(7) 0.5573(9) 0.134(5) Uani 1 1 d .
H48A H 0.3755 0.4414 0.6182 0.201 Uiso 1 1 calc R
H48B H 0.3950 0.3725 0.5566 0.201 Uiso 1 1 calc R
H48C H 0.3395 0.4246 0.5293 0.201 Uiso 1 1 calc R
C49 C 0.5237(6) 0.6489(7) 0.5551(6) 0.112(4) Uani 1 1 d .
H49A H 0.5525 0.6746 0.5167 0.167 Uiso 1 1 calc R
H49B H 0.5447 0.6289 0.6067 0.167 Uiso 1 1 calc R
H49C H 0.4929 0.6847 0.5740 0.167 Uiso 1 1 calc R
C51 C 0.7901(4) 0.4399(5) 0.2690(6) 0.071(3) Uani 1 1 d .
C52 C 0.7656(5) 0.3837(5) 0.2144(7) 0.091(3) Uani 1 1 d .
C53 C 0.7954(6) 0.3128(6) 0.2102(8) 0.100(4) Uani 1 1 d .
H53A H 0.7795 0.2743 0.1737 0.120 Uiso 1 1 calc R
C54 C 0.8471(6) 0.2986(6) 0.2583(11) 0.108(4) Uani 1 1 d .
C55 C 0.8697(5) 0.3528(7) 0.3113(9) 0.102(4) Uani 1 1 d .
H55A H 0.9044 0.3419 0.3452 0.122 Uiso 1 1 calc R
C56 C 0.8427(5) 0.4277(6) 0.3183(7) 0.089(3) Uani 1 1 d .
C57 C 0.7087(6) 0.3946(7) 0.1603(9) 0.111(4) Uani 1 1 d .
H57A H 0.6932 0.4457 0.1696 0.166 Uiso 1 1 calc R
H57B H 0.6785 0.3578 0.1787 0.166 Uiso 1 1 calc R
H57C H 0.7178 0.3874 0.0978 0.166 Uiso 1 1 calc R
C58 C 0.8794(6) 0.2190(7) 0.2510(15) 0.164(6) Uani 1 1 d .
H58A H 0.9150 0.2185 0.2886 0.246 Uiso 1 1 calc R
H58B H 0.8913 0.2100 0.1899 0.246 Uiso 1 1 calc R
H58C H 0.8517 0.1792 0.2700 0.246 Uiso 1 1 calc R
C59 C 0.8712(5) 0.4899(7) 0.3741(8) 0.106(4) Uani 1 1 d .
H59A H 0.8470 0.5359 0.3699 0.159 Uiso 1 1 calc R
H59B H 0.9118 0.5002 0.3527 0.159 Uiso 1 1 calc R
H59C H 0.8731 0.4735 0.4356 0.159 Uiso 1 1 calc R
C61 C 0.7673(6) 0.6879(6) 0.4456(8) 0.100(4) Uani 1 1 d .
C62 C 0.8293(9) 0.7047(12) 0.455(2) 0.238(14) Uani 1 1 d .
H62A H 0.8435 0.7435 0.4172 0.286 Uiso 1 1 calc R
C63 C 0.8713(11) 0.6743(16) 0.508(2) 0.269(15) Uani 1 1 d .
H63 H 0.9131 0.6841 0.5054 0.322 Uiso 1 1 calc R
C64 C 0.8422(14) 0.6238(12) 0.5724(15) 0.201(12) Uani 1 1 d .
H64A H 0.8661 0.6051 0.6192 0.242 Uiso 1 1 calc R
C65 C 0.7898(10) 0.6040(10) 0.5699(13) 0.167(8) Uani 1 1 d .
H65A H 0.7757 0.5668 0.6098 0.201 Uiso 1 1 calc R
C66 C 0.7484(8) 0.6374(7) 0.5054(8) 0.128(5) Uani 1 1 d .
H66A H 0.7074 0.6230 0.5060 0.154 Uiso 1 1 calc R
C71 C 0.7404(5) 0.8452(6) 0.3631(8) 0.087(3) Uani 1 1 d .
C72 C 0.7225(8) 0.9068(7) 0.4020(15) 0.178(9) Uani 1 1 d .
H72A H 0.6913 0.8984 0.4433 0.214 Uiso 1 1 calc R
C73 C 0.7390(10) 0.9795(10) 0.3962(19) 0.206(12) Uani 1 1 d .
H73A H 0.7169 1.0180 0.4251 0.247 Uiso 1 1 calc R
C74 C 0.7851(12) 0.9947(10) 0.351(2) 0.226(13) Uani 1 1 d .
H74A H 0.8001 1.0448 0.3519 0.271 Uiso 1 1 calc R
C75 C 0.8169(10) 0.9375(11) 0.2950(12) 0.196(9) Uani 1 1 d .
H75 H 0.8493 0.9503 0.2574 0.235 Uiso 1 1 calc R
C76 C 0.7936(6) 0.8592(9) 0.3033(10) 0.125(5) Uani 1 1 d .
H76A H 0.8116 0.8189 0.2718 0.150 Uiso 1 1 calc R
C81 C 0.6469(5) 0.7591(7) 0.4576(8) 0.106(3) Uani 1 1 d .
H81A H 0.6609 0.7835 0.5116 0.159 Uiso 1 1 calc R
H81B H 0.6301 0.7095 0.4718 0.159 Uiso 1 1 calc R
H81C H 0.6161 0.7905 0.4299 0.159 Uiso 1 1 calc R

loop_
_atom_site_aniso_label
_atom_site_aniso_U_11
_atom_site_aniso_U_22
_atom_site_aniso_U_33
_atom_site_aniso_U_23
_atom_site_aniso_U_13
_atom_site_aniso_U_12
Rh1 0.0536(3) 0.0420(2) 0.0537(2) 0.0110(3) 0.0053(4) 0.0043(2)
Si2 0.108(2) 0.0592(15) 0.0807(17) 0.0055(13) -0.0232(15) -0.0082(14)
N1 0.048(4) 0.050(4) 0.078(4) 0.023(3) 0.007(3) 0.005(3)
N2 0.043(3) 0.047(3) 0.060(3) 0.006(3) -0.001(2) 0.003(2)
N3 0.055(4) 0.046(3) 0.049(3) 0.014(2) 0.002(2) 0.000(2)
N4 0.056(4) 0.048(3) 0.052(3) 0.002(3) 0.003(3) 0.008(3)
C1 0.055(4) 0.057(5) 0.065(5) 0.020(4) 0.004(3) -0.002(3)
C2 0.073(6) 0.083(6) 0.107(8) 0.038(6) 0.032(5) 0.018(5)
C3 0.089(7) 0.061(5) 0.121(8) 0.037(5) 0.037(5) 0.028(4)
C4 0.060(5) 0.053(5) 0.098(7) 0.025(4) 0.018(4) 0.014(3)
C5 0.064(5) 0.054(4) 0.085(7) 0.025(4) 0.011(4) 0.017(3)
C6 0.065(5) 0.046(4) 0.055(4) 0.014(3) 0.012(3) 0.005(3)
C7 0.065(5) 0.059(5) 0.074(5) 0.021(4) 0.008(4) 0.006(4)
C8 0.066(5) 0.043(4) 0.068(5) 0.017(3) 0.009(4) 0.006(3)
C9 0.061(5) 0.049(4) 0.054(4) 0.009(3) -0.003(3) 0.000(3)
C10 0.065(5) 0.048(4) 0.054(4) 0.010(3) 0.009(3) 0.006(3)
C11 0.055(5) 0.059(5) 0.055(4) 0.010(4) 0.007(3) 0.010(3)
C12 0.063(5) 0.068(5) 0.065(5) 0.008(4) 0.017(4) 0.006(4)
C13 0.082(7) 0.065(5) 0.105(7) 0.017(4) 0.038(5) 0.016(4)
C14 0.059(4) 0.055(4) 0.062(4) 0.020(5) -0.001(5) 0.009(3)
C15 0.063(5) 0.050(4) 0.065(5) 0.005(4) 0.007(4) 0.016(4)
C16 0.077(5) 0.045(4) 0.064(5) 0.009(4) 0.007(4) 0.004(4)
C17 0.086(6) 0.045(4) 0.082(6) 0.020(4) 0.014(5) 0.018(4)
C18 0.073(6) 0.051(5) 0.077(6) 0.031(4) 0.013(4) 0.001(4)
C19 0.048(4) 0.031(4) 0.092(6) 0.018(4) 0.013(4) 0.007(3)
C20 0.060(5) 0.056(4) 0.065(5) 0.018(4) 0.009(4) -0.001(3)
C21 0.059(5) 0.058(5) 0.071(5) 0.017(4) 0.018(4) 0.008(4)
C22 0.090(7) 0.049(5) 0.081(6) 0.020(4) 0.016(5) 0.006(4)
C23 0.127(10) 0.083(7) 0.086(7) 0.025(5) 0.031(6) 0.030(6)
C24 0.097(8) 0.088(7) 0.074(6) 0.022(5) 0.038(5) 0.015(6)
C25 0.072(6) 0.069(6) 0.121(8) 0.035(6) 0.037(5) 0.006(4)
C26 0.074(6) 0.050(5) 0.086(6) 0.018(4) 0.026(4) 0.004(4)
C27 0.091(8) 0.086(7) 0.100(7) 0.002(5) 0.000(5) -0.006(5)
C28 0.153(12) 0.157(12) 0.128(13) 0.027(9) 0.089(10) 0.033(9)
C29 0.070(7) 0.113(9) 0.122(9) -0.015(7) 0.011(6) -0.017(5)
C31 0.062(5) 0.042(4) 0.067(5) 0.006(3) 0.006(4) 0.011(3)
C32 0.059(5) 0.062(5) 0.072(5) 0.017(4) 0.002(4) 0.006(4)
C33 0.068(6) 0.084(7) 0.090(6) 0.028(5) 0.000(4) 0.011(5)
C34 0.075(6) 0.070(6) 0.101(7) 0.032(5) 0.011(5) 0.027(4)
C35 0.095(7) 0.053(5) 0.101(7) 0.002(5) 0.011(5) 0.029(4)
C36 0.104(6) 0.056(4) 0.063(7) 0.009(4) 0.009(4) 0.032(4)
C37 0.094(7) 0.086(7) 0.089(7) -0.005(5) -0.017(5) -0.006(5)
C38 0.152(11) 0.111(9) 0.141(10) 0.068(8) 0.026(8) 0.076(8)
C39 0.221(15) 0.111(10) 0.069(7) -0.024(6) -0.050(8) 0.070(10)
C41 0.064(5) 0.056(4) 0.044(4) 0.009(3) 0.004(3) 0.003(3)
C42 0.072(6) 0.069(5) 0.074(5) -0.013(4) 0.018(4) -0.013(4)
C43 0.093(7) 0.081(7) 0.102(8) 0.000(6) 0.017(5) -0.029(5)
C44 0.089(7) 0.076(6) 0.076(6) 0.010(5) 0.020(5) -0.025(5)
C45 0.093(7) 0.103(7) 0.051(5) 0.008(4) 0.020(4) -0.007(5)
C46 0.064(5) 0.077(6) 0.055(4) 0.006(4) 0.007(4) -0.010(4)
C47 0.132(9) 0.149(10) 0.064(7) -0.035(6) 0.027(5) -0.057(7)
C48 0.141(11) 0.122(10) 0.138(11) 0.012(8) 0.050(8) -0.067(9)
C49 0.147(10) 0.123(9) 0.064(6) -0.028(6) 0.029(6) -0.051(8)
C51 0.073(5) 0.058(5) 0.082(7) 0.031(4) 0.023(4) 0.024(4)
C52 0.111(8) 0.049(5) 0.113(9) 0.022(5) 0.040(6) 0.018(5)
C53 0.110(9) 0.074(6) 0.115(9) 0.024(6) 0.045(6) 0.020(6)
C54 0.123(9) 0.079(7) 0.121(10) 0.039(7) 0.071(9) 0.036(6)
C55 0.100(8) 0.095(8) 0.110(9) 0.034(7) 0.024(6) 0.038(7)
C56 0.079(7) 0.095(7) 0.095(7) 0.038(6) 0.024(5) 0.030(5)
C57 0.124(10) 0.081(7) 0.128(10) 0.004(7) 0.002(8) -0.001(7)
C58 0.166(13) 0.102(8) 0.224(15) 0.016(13) 0.080(14) 0.070(8)
C59 0.086(8) 0.118(9) 0.113(9) 0.029(8) -0.010(6) 0.017(6)
C61 0.138(10) 0.067(6) 0.096(7) -0.004(6) -0.051(7) 0.011(6)
C62 0.115(16) 0.21(2) 0.38(4) 0.02(2) -0.15(2) 0.012(12)
C63 0.14(2) 0.28(3) 0.39(4) 0.10(3) -0.11(2) -0.024(17)
C64 0.28(3) 0.153(17) 0.176(18) 0.024(13) -0.15(2) 0.001(18)
C65 0.22(2) 0.112(12) 0.171(16) 0.010(11) -0.104(16) 0.040(13)
C66 0.217(15) 0.079(8) 0.089(8) 0.013(6) -0.011(9) 0.019(8)
C71 0.098(8) 0.062(6) 0.100(8) -0.023(6) -0.036(6) 0.013(5)
C72 0.132(13) 0.061(8) 0.34(3) -0.024(11) -0.083(15) -0.005(8)
C73 0.159(18) 0.095(12) 0.36(3) 0.023(15) -0.062(19) -0.072(12)
C74 0.24(3) 0.078(11) 0.36(4) -0.078(17) -0.06(2) -0.023(14)
C75 0.27(2) 0.143(15) 0.170(16) -0.002(12) 0.014(14) -0.115(16)
C76 0.110(10) 0.119(10) 0.146(11) -0.009(8) 0.028(8) -0.047(8)
C81 0.091(8) 0.115(9) 0.112(8) -0.023(7) 0.006(6) 0.015(6)

loop_
_atom_type_symbol
_atom_type_description
_atom_type_scat_dispersion_real
_atom_type_scat_dispersion_imag
_atom_type_scat_source
C C 0.0033 0.0016 'International Tables Vol C Tables 4.2.6.8 and 6.1.1.4'
H H 0.0000 0.0000 'International Tables Vol C Tables 4.2.6.8 and 6.1.1.4'
N N 0.0061 0.0033 'International Tables Vol C Tables 4.2.6.8 and 6.1.1.4'
Si Si 0.0817 0.0704 'International Tables Vol C Tables 4.2.6.8 and 6.1.1.4'
Rh Rh -1.1178 0.9187 'International Tables Vol C Tables 4.2.6.8 and 6.1.1.4'

loop_
_geom_angle_atom_site_label_1
_geom_angle_atom_site_label_2
_geom_angle_atom_site_label_3
_geom_angle
N3 Rh1 N2 89.8(2)
N3 Rh1 N4 89.9(2)
N2 Rh1 N4 173.9(3)
N3 Rh1 N1 171.8(3)
N2 Rh1 N1 90.1(2)
N4 Rh1 N1 89.3(2)
N3 Rh1 Si2 89.24(18)
N2 Rh1 Si2 91.05(18)
N4 Rh1 Si2 95.05(18)
N1 Rh1 Si2 99.0(2)
C71 Si2 C61 112.7(5)
C71 Si2 C81 101.7(5)
C61 Si2 C81 100.9(6)
C71 Si2 Rh1 115.7(4)
C61 Si2 Rh1 115.3(3)
C81 Si2 Rh1 108.3(4)
C1 N1 C4 105.9(6)
C1 N1 Rh1 127.5(5)
C4 N1 Rh1 125.9(5)
C6 N2 C9 105.6(6)
C6 N2 Rh1 127.1(5)
C9 N2 Rh1 127.3(4)
C14 N3 C11 104.9(6)
C14 N3 Rh1 127.8(5)
C11 N3 Rh1 127.2(5)
C19 N4 C16 106.4(6)
C19 N4 Rh1 127.5(4)
C16 N4 Rh1 126.1(5)
N1 C1 C20 125.7(7)
N1 C1 C2 109.9(6)
C20 C1 C2 124.3(7)
C3 C2 C1 106.5(7)
C2 C3 C4 109.7(7)
C5 C4 N1 125.8(7)
C5 C4 C3 126.3(7)
N1 C4 C3 107.8(6)
C6 C5 C4 125.5(7)
C6 C5 C51 118.6(7)
C4 C5 C51 115.4(7)
C5 C6 N2 125.2(6)
C5 C6 C7 125.5(7)
N2 C6 C7 109.0(6)
C8 C7 C6 107.8(7)
C7 C8 C9 108.2(7)
N2 C9 C10 125.7(6)
N2 C9 C8 109.3(6)
C10 C9 C8 124.8(7)
C11 C10 C9 124.2(7)
C11 C10 C41 120.1(6)
C9 C10 C41 115.5(6)
C10 C11 N3 125.3(7)
C10 C11 C12 124.6(7)
N3 C11 C12 110.0(6)
C13 C12 C11 106.5(7)
C12 C13 C14 108.7(7)
C15 C14 N3 124.0(7)
C15 C14 C13 126.0(7)
N3 C14 C13 110.0(7)
C16 C15 C14 126.3(7)
C16 C15 C31 114.9(7)
C14 C15 C31 118.2(7)
C15 C16 N4 125.2(7)
C15 C16 C17 126.0(7)
N4 C16 C17 108.6(7)
C18 C17 C16 107.0(7)
C17 C18 C19 108.5(7)
N4 C19 C20 126.5(6)
N4 C19 C18 109.3(6)
C20 C19 C18 124.0(7)
C1 C20 C19 123.1(7)
C1 C20 C21 116.2(7)
C19 C20 C21 120.4(7)
C22 C21 C26 118.3(7)
C22 C21 C20 117.8(8)
C26 C21 C20 123.6(8)
C23 C22 C21 120.8(10)
C23 C22 C27 118.8(10)
C21 C22 C27 120.4(8)
C24 C23 C22 122.9(11)
C23 C24 C25 116.9(9)
C23 C24 C28 120.8(12)
C25 C24 C28 122.3(11)
C24 C25 C26 122.7(10)
C25 C26 C21 118.3(9)
C25 C26 C29 121.0(9)
C21 C26 C29 120.7(7)
C32 C31 C36 120.1(7)
C32 C31 C15 120.2(7)
C36 C31 C15 119.7(7)
C31 C32 C33 118.9(8)
C31 C32 C37 120.0(7)
C33 C32 C37 121.1(8)
C34 C33 C32 123.3(9)
C35 C34 C33 118.1(8)
C35 C34 C38 119.0(11)
C33 C34 C38 122.8(10)
C34 C35 C36 122.0(9)
C31 C36 C35 117.4(8)
C31 C36 C39 122.2(7)
C35 C36 C39 120.4(8)
C46 C41 C42 119.1(7)
C46 C41 C10 122.3(7)
C42 C41 C10 118.5(6)
C41 C42 C43 118.8(8)
C41 C42 C47 120.9(7)
C43 C42 C47 120.2(8)
C44 C43 C42 122.3(9)
C45 C44 C43 116.2(8)
C45 C44 C48 122.6(9)
C43 C44 C48 121.1(9)
C44 C45 C46 124.4(8)
C41 C46 C45 118.8(8)
C41 C46 C49 121.1(7)
C45 C46 C49 120.0(7)
C52 C51 C56 121.8(9)
C52 C51 C5 117.5(8)
C56 C51 C5 120.6(9)
C51 C52 C53 118.1(12)
C51 C52 C57 123.4(8)
C53 C52 C57 118.5(12)
C54 C53 C52 121.6(13)
C55 C54 C53 119.6(11)
C55 C54 C58 120.4(15)
C53 C54 C58 120.0(16)
C54 C55 C56 122.4(12)
C51 C56 C55 116.4(12)
C51 C56 C59 122.0(9)
C55 C56 C59 121.6(11)
C66 C61 C62 112.2(14)
C66 C61 Si2 123.3(11)
C62 C61 Si2 123.0(12)
C63 C62 C61 130(3)
C62 C63 C64 110(2)
C65 C64 C63 125(2)
C64 C65 C66 120(2)
C61 C66 C65 121.5(17)
C72 C71 C76 112.0(14)
C72 C71 Si2 130.2(13)
C76 C71 Si2 117.6(8)
C71 C72 C73 134(2)
C74 C73 C72 118(3)
C73 C74 C75 123.2(19)
C76 C75 C74 114.7(17)
C75 C76 C71 118.5(15)

loop_
_geom_bond_atom_site_label_1
_geom_bond_atom_site_label_2
_geom_bond_distance
Rh1 N3 2.003(6)
Rh1 N2 2.011(6)
Rh1 N4 2.017(6)
Rh1 N1 2.021(6)
Rh1 Si2 2.329(3)
Si2 C71 1.813(11)
Si2 C61 1.855(10)
Si2 C81 1.922(11)
N1 C1 1.382(9)
N1 C4 1.388(9)
N2 C6 1.380(9)
N2 C9 1.387(9)
N3 C14 1.391(8)
N3 C11 1.411(9)
N4 C19 1.360(9)
N4 C16 1.398(10)
C1 C20 1.396(10)
C1 C2 1.436(11)
C2 C3 1.319(11)
C3 C4 1.436(11)
C4 C5 1.384(10)
C5 C6 1.373(10)
C5 C51 1.540(10)
C6 C7 1.444(10)
C7 C8 1.317(10)
C8 C9 1.427(9)
C9 C10 1.396(10)
C10 C11 1.385(9)
C10 C41 1.503(10)
C11 C12 1.447(11)
C12 C13 1.353(11)
C13 C14 1.432(11)
C14 C15 1.380(11)
C15 C16 1.372(11)
C15 C31 1.521(10)
C16 C17 1.433(11)
C17 C18 1.336(11)
C18 C19 1.425(10)
C19 C20 1.407(10)
C20 C21 1.477(10)
C21 C22 1.374(13)
C21 C26 1.417(11)
C22 C23 1.371(13)
C22 C27 1.517(13)
C23 C24 1.369(15)
C24 C25 1.372(15)
C24 C28 1.525(13)
C25 C26 1.402(12)
C26 C29 1.489(14)
C31 C32 1.377(11)
C31 C36 1.389(11)
C32 C33 1.379(11)
C32 C37 1.490(12)
C33 C34 1.351(14)
C34 C35 1.341(13)
C34 C38 1.527(11)
C35 C36 1.436(11)
C36 C39 1.468(13)
C41 C46 1.371(10)
C41 C42 1.388(11)
C42 C43 1.424(12)
C42 C47 1.520(11)
C43 C44 1.365(13)
C44 C45 1.347(12)
C44 C48 1.496(12)
C45 C46 1.400(11)
C46 C49 1.532(12)
C51 C52 1.380(14)
C51 C56 1.380(13)
C52 C53 1.393(13)
C52 C57 1.494(15)
C53 C54 1.362(18)
C54 C55 1.325(18)
C54 C58 1.556(13)
C55 C56 1.432(15)
C56 C59 1.500(16)
C61 C66 1.316(17)
C61 C62 1.39(2)
C62 C63 1.33(3)
C63 C64 1.44(3)
C64 C65 1.20(3)
C65 C66 1.442(18)
C71 C72 1.278(18)
C71 C76 1.485(16)
C72 C73 1.316(19)
C73 C74 1.24(3)
C74 C75 1.47(3)
C75 C76 1.46(2)
